data_2220515
loop_
_publ_author_name
'Li, Zhan-Xian'
'Ren, Cai-Mei'
'Yang, Sen'
'Yao, Guang-Jun'
'Shi, Qiu-Zhi'

_publ_section_title
;
 <i>N</i>-[4-(Prop-2-ynyloxy)phenyl]maleimide
;
_journal_coeditor_code HG2436
_journal_issue 1
_journal_name_full 'Acta Crystallographica Section E'
_journal_page_first o65
_journal_paper_doi 10.1107/S1600536808035885
_journal_volume 65
_journal_year 2009
_chemical_formula_moiety 'C13 H9 N O3'
_chemical_formula_sum 'C13 H9 N O3'
_chemical_formula_weight 227.21
_chemical_name_systematic
;
<i>N</i>-[4-(Prop-2-ynyloxy)phenyl]maleimide
;
_space_group_IT_number 14
_symmetry_cell_setting monoclinic
_symmetry_space_group_name_Hall '-P 2yn'
_symmetry_space_group_name_H-M 'P 1 21/n 1'
_atom_sites_solution_hydrogens geom
_atom_sites_solution_primary direct
_atom_sites_solution_secondary difmap
_audit_creation_method SHELXL-97
_cell_angle_alpha 90.00
_cell_angle_beta 102.00(3)
_cell_angle_gamma 90.00
_cell_formula_units_Z 4
_cell_length_a 9.0428(18)
_cell_length_b 11.491(2)
_cell_length_c 11.492(2)
_cell_measurement_reflns_used 2053
_cell_measurement_temperature 292(3)
_cell_measurement_theta_max 25.00
_cell_measurement_theta_min 2.53
_cell_volume 1168.0(4)
_computing_cell_refinement 'SAINT (Bruker, 2000)'
_computing_data_collection 'SMART (Bruker, 2000)'
_computing_data_reduction 'SAINT (Bruker, 2000)'
_computing_molecular_graphics 'SHELXTL (Sheldrick, 2008)'
_computing_publication_material 'SHELXTL (Sheldrick, 2008)'
_computing_structure_refinement 'SHELXTL (Sheldrick, 2008)'
_computing_structure_solution 'SHELXTL (Sheldrick, 2008)'
_diffrn_ambient_temperature 292(3)
_diffrn_measured_fraction_theta_full 0.994
_diffrn_measured_fraction_theta_max 0.994
_diffrn_measurement_device_type 'Bruker SMART 1K CCD area-detector'
_diffrn_measurement_method 'phi and omega scans'
_diffrn_radiation_monochromator graphite
_diffrn_radiation_source 'fine-focus sealed tube'
_diffrn_radiation_type MoK\a
_diffrn_radiation_wavelength 0.71073
_diffrn_reflns_av_R_equivalents 0.0876
_diffrn_reflns_av_sigmaI/netI 0.0802
_diffrn_reflns_limit_h_max 10
_diffrn_reflns_limit_h_min -10
_diffrn_reflns_limit_k_max 10
_diffrn_reflns_limit_k_min -13
_diffrn_reflns_limit_l_max 12
_diffrn_reflns_limit_l_min -12
_diffrn_reflns_number 6107
_diffrn_reflns_theta_full 25.00
_diffrn_reflns_theta_max 25.00
_diffrn_reflns_theta_min 2.53
_exptl_absorpt_coefficient_mu 0.093
_exptl_absorpt_correction_T_max 0.9806
_exptl_absorpt_correction_T_min 0.9676
_exptl_absorpt_correction_type multi-scan
_exptl_absorpt_process_details '(SADABS; Bruker, 2000)'
_exptl_crystal_colour yellow
_exptl_crystal_density_diffrn 1.292
_exptl_crystal_density_method 'not measured'
_exptl_crystal_description block
_exptl_crystal_F_000 472
_exptl_crystal_size_max 0.30
_exptl_crystal_size_mid 0.26
_exptl_crystal_size_min 0.20
_refine_diff_density_max 0.485
_refine_diff_density_min -0.427
_refine_ls_extinction_method none
_refine_ls_goodness_of_fit_ref 1.347
_refine_ls_hydrogen_treatment constr
_refine_ls_matrix_type full
_refine_ls_number_parameters 154
_refine_ls_number_reflns 2053
_refine_ls_number_restraints 0
_refine_ls_restrained_S_all 1.428
_refine_ls_R_factor_all 0.1581
_refine_ls_R_factor_gt 0.0724
_refine_ls_shift/su_max 0.000
_refine_ls_shift/su_mean 0.000
_refine_ls_structure_factor_coef Fsqd
_refine_ls_weighting_details 'calc w=1/[\s^2^(Fo^2^)+(0.0733P)^2^+3.1182P] where P=(Fo^2^+2Fc^2^)/3'
_refine_ls_weighting_scheme calc
_refine_ls_wR_factor_gt 0.2147
_refine_ls_wR_factor_ref 0.2241
_reflns_number_gt 1368
_reflns_number_total 2053
_reflns_threshold_expression I>2\s(I)
_cod_data_source_file hg2436.cif
_cod_data_source_block I
_cod_depositor_comments
;
The following automatic conversions were performed:
'_symmetry_cell_setting' value 'Monoclinic' changed to 'monoclinic'
according to '/home/saulius/struct/CIF-dictionaries/cif_core.dic'
dictionary named 'cif_core.dic' version 2.4.1 from 2010-06-29.

Automatic conversion script
Id: cif_fix_enum 1527 2010-12-29 10:47:43Z saulius 

The following automatic conversions were performed:

'_symmetry_cell_setting' value 'Monoclinic' changed to 'monoclinic'
according to /home/saulius/struct/CIF-dictionaries/cif_core.dic
dictionary named 'cif_core.dic' version 2.4.1 from 2010-06-29.

Automatic conversion script
Id: cif_fix_values 1715 2011-07-08 13:25:40Z adriana 
;
_cod_original_sg_symbol_H-M 'P 21/n'
_cod_database_code 2220515
_cod_database_fobs_code 2220515

loop_
_symmetry_equiv_pos_as_xyz
'x, y, z'
'-x+1/2, y+1/2, -z+1/2'
'-x, -y, -z'
'x-1/2, -y-1/2, z-1/2'

loop_
_atom_site_type_symbol
_atom_site_label
_atom_site_fract_x
_atom_site_fract_y
_atom_site_fract_z
_atom_site_U_iso_or_equiv
_atom_site_adp_type
_atom_site_calc_flag
_atom_site_refinement_flags
_atom_site_occupancy
_atom_site_disorder_assembly
_atom_site_disorder_group
C C3 0.2361(11) 0.5326(8) 0.6724(8) 0.088(4) Uani d D 1 . .
H H3 0.2039 0.5394 0.5904 0.106 Uiso calc R 1 . .
O O3 0.0885(6) 0.1202(5) 1.2278(5) 0.0694(19) Uani d . 1 . .
C C5 0.1785(7) 0.3652(6) 0.9539(6) 0.052(2) Uani d D 1 . .
O O1 0.3695(7) 0.5806(5) 0.9313(5) 0.083(2) Uani d . 1 . .
O O2 0.0834(8) 0.3616(6) 0.7229(6) 0.094(3) Uani d . 1 . .
C C8 0.1352(8) 0.1986(7) 1.1335(6) 0.048(2) Uani d D 1 . .
C C9 0.2725(8) 0.2328(7) 1.0900(6) 0.054(2) Uani d D 1 . .
H H9 0.3586 0.1960 1.1323 0.065 Uiso calc R 1 . .
C C10 0.3076(7) 0.3112(7) 0.9958(6) 0.053(2) Uani d D 1 . .
H H10 0.3992 0.3200 0.9720 0.064 Uiso calc R 1 . .
C C7 0.0089(9) 0.2487(8) 1.0914(8) 0.066(3) Uani d . 1 . .
H H7 -0.0834 0.2363 1.1129 0.079 Uiso calc R 1 . .
C C6 0.0429(7) 0.3326(7) 0.9989(7) 0.059(2) Uani d D 1 . .
H H6 -0.0424 0.3736 0.9613 0.071 Uiso calc R 1 . .
C C1 0.3150(9) 0.5431(8) 0.8502(7) 0.062(3) Uani d . 1 . .
C C4 0.1745(10) 0.4410(7) 0.7421(7) 0.070(3) Uani d D 1 . .
C C11 0.2080(11) 0.0481(9) 1.2619(8) 0.077(3) Uani d . 1 . .
H H11A 0.1862 0.0016 1.3268 0.093 Uiso calc R 1 . .
H H11B 0.2935 0.0971 1.2958 0.093 Uiso calc R 1 . .
C C2 0.3280(11) 0.5958(8) 0.7276(8) 0.078(3) Uani d . 1 . .
H H2 0.3866 0.6553 0.7059 0.094 Uiso calc R 1 . .
C C12 0.2667(12) -0.0409(10) 1.1735(10) 0.081(3) Uani d . 1 . .
C C13 0.3170(15) -0.1138(12) 1.1030(12) 0.113(5) Uani d . 1 . .
H H13 0.3526 -0.1656 1.0530 0.136 Uiso calc R 1 . .
N N1 0.2168(7) 0.4475(6) 0.8557(5) 0.0543(19) Uani d . 1 . .

loop_
_atom_site_aniso_label
_atom_site_aniso_U_11
_atom_site_aniso_U_22
_atom_site_aniso_U_33
_atom_site_aniso_U_12
_atom_site_aniso_U_13
_atom_site_aniso_U_23
C3 0.115(8) 0.070(6) 0.055(6) 0.005(6) -0.038(6) 0.016(5)
O3 0.068(4) 0.078(4) 0.052(3) 0.000(3) -0.010(3) 0.011(3)
C5 0.053(4) 0.053(5) 0.038(4) -0.006(4) -0.017(4) -0.001(4)
O1 0.093(5) 0.077(4) 0.058(4) -0.021(4) -0.038(4) -0.001(3)
O2 0.107(5) 0.068(4) 0.074(4) -0.006(4) -0.056(4) 0.003(3)
C8 0.064(5) 0.049(5) 0.026(4) -0.009(4) -0.003(4) 0.009(3)
C9 0.059(5) 0.054(5) 0.039(4) -0.021(4) -0.010(4) 0.016(4)
C10 0.039(4) 0.068(5) 0.045(5) -0.006(4) -0.007(4) -0.009(4)
C7 0.045(5) 0.075(6) 0.069(6) -0.013(4) -0.006(4) 0.001(5)
C6 0.057(5) 0.051(5) 0.058(5) -0.002(4) -0.014(4) 0.007(4)
C1 0.057(5) 0.069(6) 0.047(5) 0.002(4) -0.018(4) -0.003(5)
C4 0.082(6) 0.052(5) 0.054(5) 0.013(5) -0.034(5) -0.002(4)
C11 0.082(6) 0.096(8) 0.042(5) -0.010(6) -0.012(5) 0.036(5)
C2 0.088(7) 0.058(6) 0.072(6) -0.011(5) -0.020(5) 0.016(5)
C12 0.085(7) 0.083(8) 0.068(7) 0.019(6) 0.000(6) 0.028(6)
C13 0.134(11) 0.098(9) 0.092(9) 0.023(9) -0.014(8) 0.019(8)
N1 0.051(4) 0.064(4) 0.036(4) 0.004(3) -0.018(3) 0.000(3)

loop_
_atom_type_symbol
_atom_type_description
_atom_type_scat_dispersion_real
_atom_type_scat_dispersion_imag
_atom_type_scat_source
C C 0.0033 0.0016 'International Tables Vol C Tables 4.2.6.8 and 6.1.1.4'
H H 0.0000 0.0000 'International Tables Vol C Tables 4.2.6.8 and 6.1.1.4'
N N 0.0061 0.0033 'International Tables Vol C Tables 4.2.6.8 and 6.1.1.4'
O O 0.0106 0.0060 'International Tables Vol C Tables 4.2.6.8 and 6.1.1.4'

loop_
_geom_angle_atom_site_label_1
_geom_angle_atom_site_label_2
_geom_angle_atom_site_label_3
_geom_angle_site_symmetry_1
_geom_angle_site_symmetry_3
_geom_angle
_geom_angle_publ_flag
C2 C3 C4 . . 116.3(8) ?
C2 C3 H3 . . 121.9 ?
C4 C3 H3 . . 121.9 ?
C11 O3 C8 . . 104.1(6) ?
C10 C5 C6 . . 119.3(7) ?
C10 C5 N1 . . 103.6(6) ?
C6 C5 N1 . . 136.9(6) ?
C7 C8 C9 . . 119.8(7) ?
C7 C8 O3 . . 100.1(7) ?
C9 C8 O3 . . 139.9(6) ?
C8 C9 C10 . . 136.3(6) ?
C8 C9 H9 . . 111.9 ?
C10 C9 H9 . . 111.9 ?
C5 C10 C9 . . 104.1(6) ?
C5 C10 H10 . . 128.0 ?
C9 C10 H10 . . 128.0 ?
C8 C7 C6 . . 104.9(7) ?
C8 C7 H7 . . 127.6 ?
C6 C7 H7 . . 127.6 ?
C5 C6 C7 . . 135.5(6) ?
C5 C6 H6 . . 112.3 ?
C7 C6 H6 . . 112.3 ?
O1 C1 N1 . . 117.3(9) ?
O1 C1 C2 . . 122.1(9) ?
N1 C1 C2 . . 120.4(7) ?
O2 C4 N1 . . 106.0(8) ?
O2 C4 C3 . . 137.9(8) ?
N1 C4 C3 . . 115.9(8) ?
O3 C11 C12 . . 123.7(7) ?
O3 C11 H11A . . 106.4 ?
C12 C11 H11A . . 106.4 ?
O3 C11 H11B . . 106.4 ?
C12 C11 H11B . . 106.4 ?
H11A C11 H11B . . 106.5 ?
C3 C2 C1 . . 93.9(8) ?
C3 C2 H2 . . 133.0 ?
C1 C2 H2 . . 133.0 ?
C13 C12 C11 . . 178.9(10) yes
C12 C13 H13 . . 180.0 yes
C4 N1 C1 . . 93.2(7) ?
C4 N1 C5 . . 129.4(7) ?
C1 N1 C5 . . 137.1(5) ?

loop_
_geom_bond_atom_site_label_1
_geom_bond_atom_site_label_2
_geom_bond_site_symmetry_2
_geom_bond_distance
_geom_bond_publ_flag
C3 C2 . 1.184(11) ?
C3 C4 . 1.498(9) ?
C3 H3 . 0.9300 ?
O3 C11 . 1.353(10) ?
O3 C8 . 1.535(9) ?
C5 C10 . 1.321(7) ?
C5 C6 . 1.475(8) ?
C5 N1 . 1.565(10) ?
O1 C1 . 1.052(9) ?
O2 C4 . 1.218(10) ?
C8 C7 . 1.281(10) ?
C8 C9 . 1.484(8) ?
C9 C10 . 1.493(10) ?
C9 H9 . 0.9300 ?
C10 H10 . 0.9300 ?
C7 C6 . 1.513(11) ?
C7 H7 . 0.9300 ?
C6 H6 . 0.9300 ?
C1 N1 . 1.422(11) yes
C1 C2 . 1.560(12) ?
C4 N1 . 1.284(10) yes
C11 C12 . 1.608(16) yes
C11 H11A . 0.9700 ?
C11 H11B . 0.9700 ?
C2 H2 . 0.9300 ?
C12 C13 . 1.311(16) yes
C13 H13 . 0.9300 ?

loop_
_geom_hbond_atom_site_label_D
_geom_hbond_atom_site_label_H
_geom_hbond_atom_site_label_A
_geom_hbond_site_symmetry_A
_geom_hbond_distance_DH
_geom_hbond_distance_HA
_geom_hbond_distance_DA
_geom_hbond_angle_DHA
C2 H2 O2 2_556 0.93 2.50 3.179(12) 130
C9 H9 O2 4_666 0.93 2.18 3.103(10) 169

loop_
_geom_torsion_atom_site_label_1
_geom_torsion_atom_site_label_2
_geom_torsion_atom_site_label_3
_geom_torsion_atom_site_label_4
_geom_torsion_site_symmetry_1
_geom_torsion_site_symmetry_2
_geom_torsion_site_symmetry_3
_geom_torsion_site_symmetry_4
_geom_torsion
_geom_torsion_publ_flag
C11 O3 C8 C7 . . . . 169.0(7) ?
C11 O3 C8 C9 . . . . -16.0(12) ?
C7 C8 C9 C10 . . . . -5.8(14) ?
O3 C8 C9 C10 . . . . 179.9(8) ?
C6 C5 C10 C9 . . . . -4.1(9) ?
N1 C5 C10 C9 . . . . 179.7(5) ?
C8 C9 C10 C5 . . . . 6.6(12) ?
C9 C8 C7 C6 . . . . 1.8(10) ?
O3 C8 C7 C6 . . . . 178.1(6) ?
C10 C5 C6 C7 . . . . 2.5(14) ?
N1 C5 C6 C7 . . . . 177.1(8) ?
C8 C7 C6 C5 . . . . -0.8(13) ?
C2 C3 C4 O2 . . . . -179.8(12) ?
C2 C3 C4 N1 . . . . 6.5(14) ?
C8 O3 C11 C12 . . . . -61.5(10) ?
C4 C3 C2 C1 . . . . -4.4(12) ?
O1 C1 C2 C3 . . . . -172.0(11) ?
N1 C1 C2 C3 . . . . 2.3(12) ?
O2 C4 N1 C1 . . . . -179.3(7) ?
C3 C4 N1 C1 . . . . -3.7(9) ?
O2 C4 N1 C5 . . . . 6.4(12) ?
C3 C4 N1 C5 . . . . -178.0(7) ?
O1 C1 N1 C4 . . . . 175.7(9) ?
C2 C1 N1 C4 . . . . 1.2(10) ?
O1 C1 N1 C5 . . . . -10.7(15) ?
C2 C1 N1 C5 . . . . 174.7(8) ?
C10 C5 N1 C4 . . . . 109.2(9) ?
C6 C5 N1 C4 . . . . -65.9(13) ?
C10 C5 N1 C1 . . . . -62.5(11) ?
C6 C5 N1 C1 . . . . 122.4(10) ?

loop_
_cod_related_entry_id
_cod_related_entry_database
_cod_related_entry_code
1 ChemSpider 24741089
